data_7213440
loop_
_publ_author_name
'Edwards, Raymond L.'
'Maitland, Derek J.'
'Scowen, Ian J.'
'De Sousa, Antonio J. T.'
'Whalley, Anthony J. S.'

_publ_contact_author 'Dr Raymond L. Edwards'
_publ_section_title
;
 Metabolites of the higher fungi. Part 32. Rosnecatrone, a phytotoxic
 bicyclo[4.1.0]hept-3-en-2-one from the fungus Rosellinia necatrix Prill
;
_journal_issue 5
_journal_name_full 'Journal of the Chemical Society, Perkin Transactions 1'
_journal_page_first 537
_journal_paper_doi 10.1039/b008195g
_journal_year 2001
_chemical_formula_sum 'C23 H30 O9'
_chemical_formula_weight 450.47
_chemical_name_common 'rosnecatrol tetraacetate'
_chemical_name_systematic
;
?
;
_space_group_IT_number 1
_symmetry_cell_setting triclinic
_symmetry_space_group_name_Hall 'P 1'
_symmetry_space_group_name_H-M 'P 1'
_atom_sites_solution_hydrogens geom
_atom_sites_solution_primary direct
_atom_sites_solution_secondary difmap
_audit_creation_method SHELXL-97
_cell_angle_alpha 67.40(3)
_cell_angle_beta 75.08(3)
_cell_angle_gamma 67.33(3)
_cell_formula_units_Z 1
_cell_length_a 8.3738(17)
_cell_length_b 8.5966(17)
_cell_length_c 10.291(2)
_cell_measurement_reflns_used 48
_cell_measurement_temperature 293(2)
_cell_measurement_theta_max 30
_cell_measurement_theta_min 20
_cell_volume 625.9(3)
_computing_cell_refinement 'Stoe DIF4 6.2D'
_computing_data_collection 'Stoe DIF4 6.2D'
_computing_data_reduction 'XRED 1.05 (Stoe 1995)'
_computing_molecular_graphics 'ORTEP 3 for Windows (Farrugia, 1997)'
_computing_publication_material 'WIN-GX (Farrugia, 1999)'
_computing_structure_refinement 'SHELXL-97 (Sheldrick, 1997)'
_computing_structure_solution 'SHELXS-97 (Sheldrick, 1997)'
_diffrn_ambient_temperature 293(2)
_diffrn_measured_fraction_theta_full 0.997
_diffrn_measured_fraction_theta_max 0.997
_diffrn_measurement_device_type 'Stoe STADI-4 four-circle'
_diffrn_measurement_method 'profile data from \q/2\q scans'
_diffrn_radiation_collimation '0.8 mm'
_diffrn_radiation_detector 'NaI(Tl) Scintillation Counter'
_diffrn_radiation_monochromator 'Planar graphite'
_diffrn_radiation_polarisn_norm 90.0
_diffrn_radiation_polarisn_ratio 0.9560
_diffrn_radiation_source 'fine-focus sealed tube'
_diffrn_radiation_type CuK\a
_diffrn_radiation_wavelength 1.54178
_diffrn_reflns_av_R_equivalents 0.0393
_diffrn_reflns_av_sigmaI/netI 0.0096
_diffrn_reflns_limit_h_max 9
_diffrn_reflns_limit_h_min -9
_diffrn_reflns_limit_k_max 9
_diffrn_reflns_limit_k_min -9
_diffrn_reflns_limit_l_max 11
_diffrn_reflns_limit_l_min -11
_diffrn_reflns_number 2112
_diffrn_reflns_theta_full 59.99
_diffrn_reflns_theta_max 59.99
_diffrn_reflns_theta_min 4.69
_diffrn_standards_decay_% 0
_diffrn_standards_interval_time 120
_diffrn_standards_number 3
_exptl_absorpt_coefficient_mu 0.771
_exptl_absorpt_correction_type none
_exptl_crystal_colour colourless
_exptl_crystal_density_diffrn 1.195
_exptl_crystal_density_method 'not measured'
_exptl_crystal_description block
_exptl_crystal_F_000 240
_exptl_crystal_size_max 0.477
_exptl_crystal_size_mid 0.347
_exptl_crystal_size_min 0.347
_refine_diff_density_max 0.125
_refine_diff_density_min -0.115
_refine_diff_density_rms 0.029
_refine_ls_abs_structure_details 'Flack H D (1983), Acta Cryst. A39, 876-881'
_refine_ls_abs_structure_Flack 0.2(3)
_refine_ls_extinction_coef 0.0258(19)
_refine_ls_extinction_expression Fc^*^=kFc[1+0.001xFc^2^\l^3^/sin(2\q)]^-1/4^
_refine_ls_extinction_method SHELXL
_refine_ls_goodness_of_fit_ref 1.106
_refine_ls_hydrogen_treatment mixed
_refine_ls_matrix_type full
_refine_ls_number_parameters 306
_refine_ls_number_reflns 2108
_refine_ls_number_restraints 3
_refine_ls_restrained_S_all 1.105
_refine_ls_R_factor_all 0.0372
_refine_ls_R_factor_gt 0.0347
_refine_ls_shift/su_max 0.029
_refine_ls_shift/su_mean 0.001
_refine_ls_structure_factor_coef Fsqd
_refine_ls_weighting_details 'calc w=1/[\s^2^(Fo^2^)+(0.0518P)^2^+0.1002P] where P=(Fo^2^+2Fc^2^)/3'
_refine_ls_weighting_scheme calc
_refine_ls_wR_factor_gt 0.0911
_refine_ls_wR_factor_ref 0.0979
_reflns_number_gt 2009
_reflns_number_total 2108
_reflns_threshold_expression >2sigma(I)
_cod_data_source_file b008195gsup1.cif
_cod_data_source_block py004_0
_cod_original_cell_volume 625.9(2)
_cod_original_sg_symbol_H-M P1
_cod_database_code 7213440
_audit_contact_author 'Dr Ian J. Scowen'

loop_
_symmetry_equiv_pos_as_xyz
'x, y, z'

loop_
_atom_site_label
_atom_site_type_symbol
_atom_site_fract_x
_atom_site_fract_y
_atom_site_fract_z
_atom_site_U_iso_or_equiv
_atom_site_adp_type
_atom_site_occupancy
_atom_site_symmetry_multiplicity
_atom_site_calc_flag
_atom_site_refinement_flags
O7 O 0.5155(3) 0.5136(3) 0.4216(2) 0.0660(6) Uani 1 1 d .
O8 O 0.4428(3) 0.1311(3) 0.3979(3) 0.0712(6) Uani 1 1 d .
O81 O 0.3790(5) 0.1740(5) 0.1861(4) 0.1091(10) Uani 1 1 d .
O51 O 0.5674(3) 0.2123(3) 0.7898(3) 0.0733(6) Uani 1 1 d .
O52 O 0.7988(5) 0.2558(5) 0.8157(5) 0.1392(17) Uani 1 1 d .
O161 O 0.2988(3) 0.7069(3) 0.7936(3) 0.0768(7) Uani 1 1 d .
O162 O 0.1932(6) 0.7286(5) 1.0070(4) 0.1348(14) Uani 1 1 d .
O21 O 0.1551(3) 0.5237(3) 0.4086(2) 0.0662(6) Uani 1 1 d .
O22 O 0.0040(4) 0.3350(5) 0.4604(4) 0.1072(10) Uani 1 1 d .
C1 C 0.4486(4) 0.3683(4) 0.4567(3) 0.0576(7) Uani 1 1 d .
C6 C 0.5763(4) 0.3556(4) 0.5385(4) 0.0635(8) Uani 1 1 d .
C5 C 0.5195(4) 0.3850(4) 0.6806(4) 0.0640(8) Uani 1 1 d .
C4 C 0.3254(4) 0.4703(4) 0.7146(3) 0.0609(8) Uani 1 1 d .
C3 C 0.2083(4) 0.4818(4) 0.6406(3) 0.0572(7) Uani 1 1 d .
C2 C 0.2618(4) 0.4028(4) 0.5219(3) 0.0557(7) Uani 1 1 d .
C8 C 0.5012(4) 0.2873(4) 0.3374(4) 0.0635(8) Uani 1 1 d .
C81 C 0.3829(5) 0.0907(5) 0.3093(5) 0.0794(10) Uani 1 1 d .
C82 C 0.3203(8) -0.0657(6) 0.3857(7) 0.1222(19) Uani 1 1 d .
H82A H 0.2077 -0.0294 0.4385 0.183 Uiso 1 1 calc R
H82B H 0.4012 -0.1551 0.4496 0.183 Uiso 1 1 calc R
H82C H 0.3117 -0.1134 0.3183 0.183 Uiso 1 1 calc R
C9 C 0.6915(5) 0.2322(5) 0.2843(4) 0.0727(9) Uani 1 1 d .
C10 C 0.7686(5) 0.3190(6) 0.1651(4) 0.0770(10) Uani 1 1 d .
C12 C 0.6754(7) 0.4948(7) 0.0663(5) 0.1090(15) Uani 1 1 d .
H12A H 0.6056 0.4774 0.0155 0.164 Uiso 1 1 calc R
H12B H 0.7593 0.5471 0.0001 0.164 Uiso 1 1 calc R
H12C H 0.6015 0.5725 0.1199 0.164 Uiso 1 1 calc R
C11 C 0.9607(6) 0.2465(9) 0.1212(6) 0.1167(17) Uani 1 1 d .
H11A H 1.0068 0.1291 0.1852 0.175 Uiso 1 1 calc R
H11B H 1.0182 0.3226 0.1235 0.175 Uiso 1 1 calc R
H11C H 0.9799 0.2413 0.0266 0.175 Uiso 1 1 calc R
C51 C 0.7081(5) 0.1661(5) 0.8535(4) 0.0775(10) Uani 1 1 d .
C52 C 0.7329(7) -0.0047(7) 0.9698(5) 0.1027(14) Uani 1 1 d .
H52A H 0.7959 -0.0076 1.0370 0.154 Uiso 1 1 calc R
H52B H 0.7978 -0.1008 0.9320 0.154 Uiso 1 1 calc R
H52C H 0.6211 -0.0169 1.0162 0.154 Uiso 1 1 calc R
C16 C 0.2738(5) 0.5335(5) 0.8406(4) 0.0694(8) Uani 1 1 d .
C161 C 0.2494(5) 0.7917(5) 0.8881(5) 0.0794(10) Uani 1 1 d .
C162 C 0.2686(7) 0.9723(6) 0.8263(6) 0.1066(16) Uani 1 1 d .
H16A H 0.1614 1.0582 0.7929 0.160 Uiso 1 1 calc R
H16B H 0.3611 0.9738 0.7485 0.160 Uiso 1 1 calc R
H16C H 0.2956 1.0013 0.8977 0.160 Uiso 1 1 calc R
C13 C 0.0170(4) 0.5617(4) 0.6716(4) 0.0646(8) Uani 1 1 d .
C14 C -0.0687(5) 0.7281(5) 0.6555(5) 0.0866(12) Uani 1 1 d .
C15 C -0.2661(5) 0.8044(6) 0.6754(6) 0.1019(14) Uani 1 1 d .
H15A H -0.3151 0.7092 0.7130 0.153 Uiso 1 1 calc R
H15B H -0.3059 0.8812 0.5855 0.153 Uiso 1 1 calc R
H15C H -0.3024 0.8711 0.7402 0.153 Uiso 1 1 calc R
C21 C 0.0241(4) 0.4764(6) 0.3939(4) 0.0783(10) Uani 1 1 d .
C22 C -0.0891(6) 0.6279(8) 0.2916(6) 0.1166(17) Uani 1 1 d .
H22A H -0.1856 0.5968 0.2870 0.175 Uiso 1 1 calc R
H22B H -0.0226 0.6539 0.1994 0.175 Uiso 1 1 calc R
H22C H -0.1322 0.7306 0.3225 0.175 Uiso 1 1 calc R
H9 H 0.7539 0.0986 0.3554 0.101(13) Uiso 1 1 d .
H8 H 0.4240 0.3842 0.2574 0.069(9) Uiso 1 1 d .
H13 H -0.0576 0.4939 0.6832 0.107(15) Uiso 1 1 d .
H161 H 0.3416 0.4540 0.9211 0.078(11) Uiso 1 1 d .
H162 H 0.1520 0.5691 0.8855 0.108(14) Uiso 1 1 d .
H6 H 0.7172 0.2854 0.5224 0.075(10) Uiso 1 1 d .
H2 H 0.2236 0.2913 0.5527 0.059(8) Uiso 1 1 d .
H14 H 0.0022 0.8244 0.6259 0.102(13) Uiso 1 1 d .
H5 H 0.5856 0.4566 0.6862 0.056(8) Uiso 1 1 d .

loop_
_atom_site_aniso_label
_atom_site_aniso_U_11
_atom_site_aniso_U_22
_atom_site_aniso_U_33
_atom_site_aniso_U_23
_atom_site_aniso_U_13
_atom_site_aniso_U_12
O7 0.0631(12) 0.0558(11) 0.0723(14) -0.0065(10) -0.0058(10) -0.0276(9)
O8 0.0757(14) 0.0592(12) 0.0740(15) -0.0160(11) -0.0072(12) -0.0234(11)
O81 0.134(3) 0.117(2) 0.093(2) -0.027(2) -0.028(2) -0.057(2)
O51 0.0769(15) 0.0617(13) 0.0795(16) -0.0045(12) -0.0310(13) -0.0252(11)
O52 0.126(3) 0.149(3) 0.145(3) 0.027(3) -0.075(3) -0.083(2)
O161 0.0891(16) 0.0746(14) 0.0711(15) -0.0262(12) 0.0040(13) -0.0370(12)
O162 0.186(4) 0.123(3) 0.094(2) -0.052(2) 0.034(3) -0.064(3)
O21 0.0547(11) 0.0761(13) 0.0607(13) -0.0130(11) -0.0096(9) -0.0212(10)
O22 0.0912(19) 0.117(2) 0.133(3) -0.034(2) -0.0243(19) -0.0529(18)
C1 0.0530(15) 0.0470(14) 0.0625(18) -0.0037(13) -0.0097(14) -0.0177(12)
C6 0.0538(16) 0.0582(17) 0.071(2) -0.0083(15) -0.0079(15) -0.0225(13)
C5 0.0628(18) 0.0582(17) 0.071(2) -0.0088(16) -0.0175(16) -0.0258(14)
C4 0.0669(18) 0.0549(16) 0.0574(18) -0.0097(14) -0.0090(16) -0.0237(14)
C3 0.0538(16) 0.0537(16) 0.0558(17) -0.0050(14) -0.0086(14) -0.0202(13)
C2 0.0513(15) 0.0524(15) 0.0558(17) -0.0070(13) -0.0107(13) -0.0165(12)
C8 0.0594(17) 0.0561(17) 0.0656(19) -0.0117(15) -0.0063(15) -0.0178(13)
C81 0.072(2) 0.067(2) 0.099(3) -0.031(2) -0.014(2) -0.0152(16)
C82 0.152(5) 0.079(3) 0.153(5) -0.027(3) -0.039(4) -0.052(3)
C9 0.0637(18) 0.075(2) 0.068(2) -0.0191(18) -0.0055(17) -0.0163(15)
C10 0.070(2) 0.103(3) 0.066(2) -0.035(2) 0.0032(17) -0.0367(19)
C12 0.124(4) 0.117(3) 0.072(3) -0.003(3) -0.005(3) -0.056(3)
C11 0.078(3) 0.183(5) 0.094(3) -0.059(4) 0.010(2) -0.047(3)
C51 0.070(2) 0.085(2) 0.074(2) -0.0178(19) -0.0226(19) -0.0198(18)
C52 0.107(3) 0.094(3) 0.087(3) -0.009(2) -0.038(3) -0.016(2)
C16 0.075(2) 0.072(2) 0.0580(19) -0.0092(16) -0.0099(17) -0.0304(16)
C161 0.066(2) 0.083(2) 0.084(3) -0.036(2) 0.0051(19) -0.0181(17)
C162 0.106(3) 0.084(3) 0.135(4) -0.055(3) 0.015(3) -0.035(2)
C13 0.0579(17) 0.0696(19) 0.0606(19) -0.0162(16) -0.0043(15) -0.0213(15)
C14 0.075(2) 0.070(2) 0.095(3) -0.015(2) 0.000(2) -0.0216(18)
C15 0.070(2) 0.092(3) 0.107(3) -0.025(3) -0.008(2) 0.004(2)
C21 0.0551(18) 0.111(3) 0.070(2) -0.031(2) -0.0072(16) -0.0263(19)
C22 0.078(3) 0.172(5) 0.089(3) -0.020(3) -0.032(2) -0.037(3)

loop_
_atom_type_symbol
_atom_type_description
_atom_type_scat_dispersion_real
_atom_type_scat_dispersion_imag
_atom_type_scat_source
C C 0.0181 0.0091 'International Tables Vol C Tables 4.2.6.8 and 6.1.1.4'
H H 0.0000 0.0000 'International Tables Vol C Tables 4.2.6.8 and 6.1.1.4'
O O 0.0492 0.0322 'International Tables Vol C Tables 4.2.6.8 and 6.1.1.4'

loop_
_geom_angle_atom_site_label_1
_geom_angle_atom_site_label_2
_geom_angle_atom_site_label_3
_geom_angle
C6 O7 C1 61.26(19)
C81 O8 C8 116.9(3)
C51 O51 C5 118.2(3)
C161 O161 C16 116.9(3)
C21 O21 C2 117.5(3)
O7 C1 C6 59.19(19)
O7 C1 C2 114.9(2)
C6 C1 C2 118.1(3)
O7 C1 C8 112.0(2)
C6 C1 C8 122.6(3)
C2 C1 C8 115.9(3)
O7 C6 C1 59.55(19)
O7 C6 C5 113.6(3)
C1 C6 C5 121.0(3)
O7 C6 H6 113.6(3)
C1 C6 H6 124.2(3)
C5 C6 H6 112.0(3)
O51 C5 C6 108.0(3)
O51 C5 C4 106.4(3)
C6 C5 C4 115.2(3)
O51 C5 H5 108.1(3)
C6 C5 H5 108.3(3)
C4 C5 H5 110.7(3)
C3 C4 C16 122.7(3)
C3 C4 C5 122.5(3)
C16 C4 C5 114.8(3)
C4 C3 C13 124.2(3)
C4 C3 C2 121.9(3)
C13 C3 C2 113.8(3)
O21 C2 C1 107.2(2)
O21 C2 C3 108.4(2)
C1 C2 C3 116.5(3)
O21 C2 H2 101.4(2)
C1 C2 H2 111.8(3)
C3 C2 H2 110.3(3)
O8 C8 C9 109.4(3)
O8 C8 C1 104.3(2)
C9 C8 C1 116.0(3)
O8 C8 H8 109.3(3)
C9 C8 H8 113.0(3)
C1 C8 H8 104.3(2)
O81 C81 O8 123.1(4)
O81 C81 C82 125.5(4)
O8 C81 C82 111.3(4)
C81 C82 H82A 109.5
C81 C82 H82B 109.5
H82A C82 H82B 109.5
C81 C82 H82C 109.5
H82A C82 H82C 109.5
H82B C82 H82C 109.5
C10 C9 C8 126.0(4)
C10 C9 H9 125.5(3)
C8 C9 H9 108.1(3)
C9 C10 C12 123.7(4)
C9 C10 C11 120.9(4)
C12 C10 C11 115.3(4)
C10 C12 H12A 109.5
C10 C12 H12B 109.5
H12A C12 H12B 109.5
C10 C12 H12C 109.5
H12A C12 H12C 109.5
H12B C12 H12C 109.5
C10 C11 H11A 109.5
C10 C11 H11B 109.5
H11A C11 H11B 109.5
C10 C11 H11C 109.5
H11A C11 H11C 109.5
H11B C11 H11C 109.5
O52 C51 O51 121.6(4)
O52 C51 C52 126.0(4)
O51 C51 C52 112.5(4)
C51 C52 H52A 109.5
C51 C52 H52B 109.5
H52A C52 H52B 109.5
C51 C52 H52C 109.5
H52A C52 H52C 109.5
H52B C52 H52C 109.5
O161 C16 C4 107.4(3)
O161 C16 H161 108.3(3)
C4 C16 H161 114.7(3)
O161 C16 H162 97.3(3)
C4 C16 H162 122.7(3)
H161 C16 H162 104.5(3)
O162 C161 O161 122.2(4)
O162 C161 C162 125.3(4)
O161 C161 C162 112.5(4)
C161 C162 H16A 109.5
C161 C162 H16B 109.5
H16A C162 H16B 109.5
C161 C162 H16C 109.5
H16A C162 H16C 109.5
H16B C162 H16C 109.5
C14 C13 C3 126.7(3)
C14 C13 H13 112.6(3)
C3 C13 H13 118.9(3)
C13 C14 C15 124.1(4)
C13 C14 H14 120.1(3)
C15 C14 H14 115.8(3)
C14 C15 H15A 109.5
C14 C15 H15B 109.5
H15A C15 H15B 109.5
C14 C15 H15C 109.5
H15A C15 H15C 109.5
H15B C15 H15C 109.5
O22 C21 O21 123.1(3)
O22 C21 C22 127.0(4)
O21 C21 C22 109.9(4)
C21 C22 H22A 109.5
C21 C22 H22B 109.5
H22A C22 H22B 109.5
C21 C22 H22C 109.5
H22A C22 H22C 109.5
H22B C22 H22C 109.5

loop_
_geom_bond_atom_site_label_1
_geom_bond_atom_site_label_2
_geom_bond_distance
O7 C6 1.442(4)
O7 C1 1.447(4)
O8 C81 1.348(5)
O8 C8 1.462(4)
O81 C81 1.194(5)
O51 C51 1.346(4)
O51 C5 1.456(4)
O52 C51 1.179(5)
O161 C161 1.324(5)
O161 C16 1.461(4)
O162 C161 1.185(5)
O21 C21 1.367(4)
O21 C2 1.458(4)
O22 C21 1.197(5)
C1 C6 1.472(5)
C1 C2 1.497(4)
C1 C8 1.525(5)
C6 C5 1.504(5)
C6 H6 1.100(3)
C5 C4 1.513(5)
C5 H5 0.997(3)
C4 C3 1.343(4)
C4 C16 1.496(5)
C3 C13 1.482(4)
C3 C2 1.508(5)
C2 H2 1.035(3)
C8 C9 1.493(5)
C8 H8 1.059(3)
C81 C82 1.490(6)
C82 H82A 0.9600
C82 H82B 0.9600
C82 H82C 0.9600
C9 C10 1.318(5)
C9 H9 1.103(4)
C10 C12 1.499(7)
C10 C11 1.500(6)
C12 H12A 0.9600
C12 H12B 0.9600
C12 H12C 0.9600
C11 H11A 0.9600
C11 H11B 0.9600
C11 H11C 0.9600
C51 C52 1.474(6)
C52 H52A 0.9600
C52 H52B 0.9600
C52 H52C 0.9600
C16 H161 0.991(3)
C16 H162 0.986(4)
C161 C162 1.491(6)
C162 H16A 0.9600
C162 H16B 0.9600
C162 H16C 0.9600
C13 C14 1.295(5)
C13 H13 0.966(3)
C14 C15 1.516(5)
C14 H14 1.105(4)
C15 H15A 0.9600
C15 H15B 0.9600
C15 H15C 0.9600
C21 C22 1.487(7)
C22 H22A 0.9600
C22 H22B 0.9600
C22 H22C 0.9600
